data_7127307
loop_
_publ_author_name
'Wang, Fang'
'Cannon, Austin T.'
'Bhattacharya, Moumita'
'Baumgarten, Robert'
'VanderLinden, Ryan T.'
'Saouma, Caroline T.'

_publ_section_title
;
 Hydrogenation and electrocatalytic reduction of carbon dioxide to formate
 with a single Co catalyst.
;
_journal_issue 81
_journal_name_full 'Chemical communications (Cambridge, England)'
_journal_page_first 12142
_journal_page_last 12145
_journal_paper_doi 10.1039/d0cc04310a
_journal_volume 56
_journal_year 2020
_chemical_formula_moiety 'C37 H48 Cl2 Co N P3'
_chemical_formula_sum 'C37 H48 Cl2 Co N P3'
_chemical_formula_weight 729.50
_space_group_crystal_system monoclinic
_space_group_IT_number 14
_space_group_name_Hall '-P 2ybc'
_space_group_name_H-M_alt 'P 1 21/c 1'
_atom_sites_solution_hydrogens geom
_audit_creation_method SHELXL-2016/6
_audit_update_record
;
2020-06-17 deposited with the CCDC.	2020-09-17 downloaded from the CCDC.
;
_cell_angle_alpha 90
_cell_angle_beta 112.241(2)
_cell_angle_gamma 90
_cell_formula_units_Z 4
_cell_length_a 18.0756(9)
_cell_length_b 12.9004(5)
_cell_length_c 16.8278(7)
_cell_measurement_reflns_used 9073
_cell_measurement_temperature 103(2)
_cell_measurement_theta_max 26.9
_cell_measurement_theta_min 2.43
_cell_volume 3632.0(3)
_computing_structure_refinement 'SHELXL-2016/6 (Sheldrick, 2016)'
_diffrn_ambient_temperature 103(2)
_diffrn_measured_fraction_theta_full 0.996
_diffrn_measured_fraction_theta_max 0.993
_diffrn_measurement_device_type 'Bruker APEXII CCD'
_diffrn_measurement_method '\f and \w scans'
_diffrn_radiation_type MoK\a
_diffrn_radiation_wavelength 0.71073
_diffrn_reflns_av_R_equivalents 0.0731
_diffrn_reflns_av_unetI/netI 0.0536
_diffrn_reflns_Laue_measured_fraction_full 0.996
_diffrn_reflns_Laue_measured_fraction_max 0.993
_diffrn_reflns_limit_h_max 23
_diffrn_reflns_limit_h_min -23
_diffrn_reflns_limit_k_max 16
_diffrn_reflns_limit_k_min -16
_diffrn_reflns_limit_l_max 21
_diffrn_reflns_limit_l_min -21
_diffrn_reflns_number 56400
_diffrn_reflns_point_group_measured_fraction_full 0.996
_diffrn_reflns_point_group_measured_fraction_max 0.993
_diffrn_reflns_theta_full 25.242
_diffrn_reflns_theta_max 27.083
_diffrn_reflns_theta_min 2.050
_diffrn_source 'Fine-focused sealed tube'
_exptl_absorpt_coefficient_mu 0.779
_exptl_absorpt_correction_T_max 0.745800
_exptl_absorpt_correction_T_min 0.667500
_exptl_absorpt_correction_type multi-scan
_exptl_absorpt_process_details SADABS-2016/2
_exptl_crystal_colour 'pale orange'
_exptl_crystal_density_diffrn 1.334
_exptl_crystal_description 'rectangular plate'
_exptl_crystal_F_000 1532
_exptl_crystal_size_max 0.570
_exptl_crystal_size_mid 0.100
_exptl_crystal_size_min 0.050
_exptl_transmission_factor_max 0.745800
_exptl_transmission_factor_min 0.667500
_refine_diff_density_max 0.664
_refine_diff_density_min -0.451
_refine_diff_density_rms 0.074
_refine_ls_extinction_method none
_refine_ls_goodness_of_fit_ref 1.029
_refine_ls_hydrogen_treatment constr
_refine_ls_matrix_type full
_refine_ls_number_parameters 405
_refine_ls_number_reflns 7939
_refine_ls_number_restraints 0
_refine_ls_restrained_S_all 1.029
_refine_ls_R_factor_all 0.0634
_refine_ls_R_factor_gt 0.0366
_refine_ls_shift/su_max 0.001
_refine_ls_shift/su_mean 0.000
_refine_ls_structure_factor_coef Fsqd
_refine_ls_weighting_details 'w=1/[\s^2^(Fo^2^)+(0.0308P)^2^+1.6432P] where P=(Fo^2^+2Fc^2^)/3'
_refine_ls_weighting_scheme calc
_refine_ls_wR_factor_gt 0.0720
_refine_ls_wR_factor_ref 0.0803
_reflns_Friedel_coverage 0.000
_reflns_number_gt 5882
_reflns_number_total 7939
_reflns_threshold_expression 'I > 2\s(I)'
_cod_data_source_file d0cc04310a2.cif
_cod_data_source_block 20180104CS_P
_cod_depositor_comments
;
The following automatic conversions were performed:

data item '_exptl_absorpt_correction_type' value 'Multi-scan' was
changed to 'multi-scan' in accordance with the
/home/data/users/saulius/crontab/automatic-downloads/rss-feeds/RSC/lib/dictionaries/cif_core.dic
dictionary named 'cif_core.dic' version 2.4.2 last updated on
2011-04-26.

Automatic conversion script
Id: cif_fix_values 7556 2019-12-06 15:28:31Z antanas 

 Adding full bibliography for 7127304--7127312.cif.
;
_cod_original_sg_symbol_H-M 'P 21/c'
_cod_database_code 7127307
_shelx_shelxl_version_number 2016/6
_shelx_space_group_comment
;
The symmetry employed for this shelxl refinement is uniquely defined
by the following loop, which should always be used as a source of
symmetry information in preference to the above space-group names.
They are only intended as comments.
;
_shelx_estimated_absorpt_t_min 0.665
_shelx_estimated_absorpt_t_max 0.962

loop_
_space_group_symop_operation_xyz
'x, y, z'
'-x, y+1/2, -z+1/2'
'-x, -y, -z'
'x, -y-1/2, z-1/2'

loop_
_atom_site_label
_atom_site_type_symbol
_atom_site_fract_x
_atom_site_fract_y
_atom_site_fract_z
_atom_site_U_iso_or_equiv
_atom_site_adp_type
_atom_site_occupancy
_atom_site_site_symmetry_order
_atom_site_calc_flag
_atom_site_refinement_flags_posn
_atom_site_refinement_flags_adp
_atom_site_refinement_flags_occupancy
_atom_site_disorder_assembly
_atom_site_disorder_group
Co1 Co 0.32381(2) 0.63150(2) 0.62676(2) 0.01257(8) Uani 1 1 d . . . . .
Cl1 Cl 0.22904(3) 0.66251(4) 0.69273(3) 0.01807(13) Uani 1 1 d . . . . .
Cl2 Cl 0.40670(3) 0.52770(4) 0.73079(3) 0.01990(13) Uani 1 1 d . . . . .
P1 P 0.26118(3) 0.71974(4) 0.51264(3) 0.01236(12) Uani 1 1 d . . . . .
P2 P 0.40610(3) 0.77036(4) 0.67028(3) 0.01426(13) Uani 1 1 d . . . . .
P3 P 0.26404(3) 0.49377(4) 0.54769(4) 0.01394(13) Uani 1 1 d . . . . .
N1 N 0.12805(11) 0.85608(14) 0.44687(11) 0.0168(4) Uani 1 1 d . . . . .
C1 C 0.16814(13) 0.78118(17) 0.51378(13) 0.0160(5) Uani 1 1 d . . . . .
H1A H 0.129605 0.725235 0.510505 0.019 Uiso 1 1 calc R U . . .
H1B H 0.181479 0.815995 0.569921 0.019 Uiso 1 1 calc R U . . .
C2 C 0.12079(13) 0.95927(17) 0.47240(14) 0.0177(5) Uani 1 1 d . . . . .
C3 C 0.18392(15) 1.00448(19) 0.53978(16) 0.0259(6) Uani 1 1 d . . . . .
H3 H 0.233409 0.968865 0.564451 0.031 Uiso 1 1 calc R U . . .
C4 C 0.17475(16) 1.1007(2) 0.57069(18) 0.0320(6) Uani 1 1 d . . . . .
H4 H 0.217582 1.129970 0.617606 0.038 Uiso 1 1 calc R U . . .
C5 C 0.10366(16) 1.15525(19) 0.53403(17) 0.0296(6) Uani 1 1 d . . . . .
H5 H 0.097063 1.220898 0.556073 0.035 Uiso 1 1 calc R U . . .
C6 C 0.04327(16) 1.11254(18) 0.46548(17) 0.0264(6) Uani 1 1 d . . . . .
H6 H -0.005000 1.150240 0.438895 0.032 Uiso 1 1 calc R U . . .
C7 C 0.05086(14) 1.01584(18) 0.43400(15) 0.0208(5) Uani 1 1 d . . . . .
H7 H 0.008217 0.988040 0.386080 0.025 Uiso 1 1 calc R U . . .
C8 C 0.07197(13) 0.81937(18) 0.36652(14) 0.0185(5) Uani 1 1 d . . . . .
C9 C 0.06698(15) 0.8702(2) 0.29201(15) 0.0284(6) Uani 1 1 d . . . . .
H9 H 0.099967 0.928471 0.294762 0.034 Uiso 1 1 calc R U . . .
C10 C 0.01287(18) 0.8347(3) 0.21277(16) 0.0428(8) Uani 1 1 d . . . . .
H10 H 0.008925 0.869406 0.161536 0.051 Uiso 1 1 calc R U . . .
C11 C -0.03458(17) 0.7501(3) 0.20844(19) 0.0457(9) Uani 1 1 d . . . . .
H11 H -0.071305 0.726713 0.154361 0.055 Uiso 1 1 calc R U . . .
C12 C -0.02907(16) 0.6997(2) 0.28152(19) 0.0411(8) Uani 1 1 d . . . . .
H12 H -0.061707 0.640815 0.278185 0.049 Uiso 1 1 calc R U . . .
C13 C 0.02378(14) 0.7336(2) 0.36065(16) 0.0273(6) Uani 1 1 d . . . . .
H13 H 0.027109 0.698018 0.411305 0.033 Uiso 1 1 calc R U . . .
C14 C 0.31856(13) 0.83064(16) 0.50186(13) 0.0137(5) Uani 1 1 d . . . . .
C15 C 0.30155(14) 0.89197(17) 0.42853(14) 0.0181(5) Uani 1 1 d . . . . .
H15 H 0.259383 0.872900 0.376522 0.022 Uiso 1 1 calc R U . . .
C16 C 0.34586(14) 0.98022(17) 0.43144(14) 0.0204(5) Uani 1 1 d . . . . .
H16 H 0.335478 1.020234 0.380963 0.024 Uiso 1 1 calc R U . . .
C17 C 0.40555(14) 1.01036(17) 0.50818(15) 0.0208(5) Uani 1 1 d . . . . .
H17 H 0.434789 1.072229 0.510445 0.025 Uiso 1 1 calc R U . . .
C18 C 0.42267(13) 0.95088(17) 0.58128(14) 0.0181(5) Uani 1 1 d . . . . .
H18 H 0.463515 0.972279 0.633507 0.022 Uiso 1 1 calc R U . . .
C19 C 0.38050(13) 0.85970(16) 0.57900(13) 0.0143(5) Uani 1 1 d . . . . .
C20 C 0.22359(12) 0.63722(16) 0.41714(13) 0.0130(4) Uani 1 1 d . . . . .
C21 C 0.19539(13) 0.66987(17) 0.33184(13) 0.0148(5) Uani 1 1 d . . . . .
H21 H 0.201998 0.739957 0.318503 0.018 Uiso 1 1 calc R U . . .
C22 C 0.15772(13) 0.59990(17) 0.26661(14) 0.0175(5) Uani 1 1 d . . . . .
H22 H 0.139788 0.621985 0.208501 0.021 Uiso 1 1 calc R U . . .
C23 C 0.14592(13) 0.49825(18) 0.28508(14) 0.0206(5) Uani 1 1 d . . . . .
H23 H 0.118171 0.451536 0.239988 0.025 Uiso 1 1 calc R U . . .
C24 C 0.17464(14) 0.46483(18) 0.36940(14) 0.0201(5) Uani 1 1 d . . . . .
H24 H 0.166698 0.394959 0.382152 0.024 Uiso 1 1 calc R U . . .
C25 C 0.21527(13) 0.53329(17) 0.43593(13) 0.0149(5) Uani 1 1 d . . . . .
C26 C 0.51438(14) 0.75357(18) 0.69086(15) 0.0221(5) Uani 1 1 d . . . . .
H26 H 0.536748 0.824796 0.692528 0.027 Uiso 1 1 calc R U . . .
C27 C 0.52604(15) 0.6973(2) 0.61731(18) 0.0366(7) Uani 1 1 d . . . . .
H27A H 0.510277 0.624549 0.616956 0.055 Uiso 1 1 calc R U . . .
H27B H 0.582396 0.700980 0.624605 0.055 Uiso 1 1 calc R U . . .
H27C H 0.492973 0.729969 0.562837 0.055 Uiso 1 1 calc R U . . .
C28 C 0.56421(15) 0.7023(2) 0.77666(16) 0.0325(7) Uani 1 1 d . . . . .
H28A H 0.544233 0.631984 0.778202 0.049 Uiso 1 1 calc R U . . .
H28B H 0.559988 0.743104 0.823877 0.049 Uiso 1 1 calc R U . . .
H28C H 0.620268 0.698941 0.782765 0.049 Uiso 1 1 calc R U . . .
C29 C 0.41045(15) 0.85012(18) 0.76334(14) 0.0237(6) Uani 1 1 d . . . . .
H29 H 0.461717 0.889953 0.783272 0.028 Uiso 1 1 calc R U . . .
C30 C 0.34293(16) 0.9268(2) 0.74076(16) 0.0293(6) Uani 1 1 d . . . . .
H30A H 0.347436 0.976707 0.698887 0.044 Uiso 1 1 calc R U . . .
H30B H 0.345545 0.963690 0.792675 0.044 Uiso 1 1 calc R U . . .
H30C H 0.291823 0.890087 0.715993 0.044 Uiso 1 1 calc R U . . .
C31 C 0.41079(16) 0.78084(19) 0.83825(14) 0.0263(6) Uani 1 1 d . . . . .
H31A H 0.361190 0.740524 0.820163 0.039 Uiso 1 1 calc R U . . .
H31B H 0.414803 0.824430 0.887406 0.039 Uiso 1 1 calc R U . . .
H31C H 0.456598 0.733573 0.854739 0.039 Uiso 1 1 calc R U . . .
C32 C 0.34143(14) 0.40093(17) 0.54544(14) 0.0188(5) Uani 1 1 d . . . . .
H32 H 0.374253 0.383783 0.606673 0.023 Uiso 1 1 calc R U . . .
C33 C 0.39731(15) 0.4566(2) 0.51050(17) 0.0302(6) Uani 1 1 d . . . . .
H33A H 0.369747 0.467696 0.448614 0.045 Uiso 1 1 calc R U . . .
H33B H 0.445103 0.414236 0.521100 0.045 Uiso 1 1 calc R U . . .
H33C H 0.412956 0.523689 0.539366 0.045 Uiso 1 1 calc R U . . .
C34 C 0.31358(16) 0.29749(18) 0.49968(16) 0.0279(6) Uani 1 1 d . . . . .
H34A H 0.283566 0.309905 0.438381 0.042 Uiso 1 1 calc R U . . .
H34B H 0.279145 0.262242 0.524275 0.042 Uiso 1 1 calc R U . . .
H34C H 0.360151 0.253969 0.507036 0.042 Uiso 1 1 calc R U . . .
C35 C 0.18897(14) 0.41517(17) 0.57011(14) 0.0196(5) Uani 1 1 d . . . . .
H35 H 0.178054 0.352114 0.532856 0.024 Uiso 1 1 calc R U . . .
C36 C 0.11013(14) 0.47309(19) 0.54870(16) 0.0260(6) Uani 1 1 d . . . . .
H36A H 0.089732 0.494416 0.488319 0.039 Uiso 1 1 calc R U . . .
H36B H 0.118894 0.534548 0.585364 0.039 Uiso 1 1 calc R U . . .
H36C H 0.071141 0.427481 0.558667 0.039 Uiso 1 1 calc R U . . .
C37 C 0.22321(15) 0.37908(19) 0.66382(15) 0.0249(6) Uani 1 1 d . . . . .
H37A H 0.185903 0.330492 0.673713 0.037 Uiso 1 1 calc R U . . .
H37B H 0.231013 0.439142 0.701800 0.037 Uiso 1 1 calc R U . . .
H37C H 0.274615 0.344533 0.675887 0.037 Uiso 1 1 calc R U . . .

loop_
_atom_site_aniso_label
_atom_site_aniso_U_11
_atom_site_aniso_U_22
_atom_site_aniso_U_33
_atom_site_aniso_U_23
_atom_site_aniso_U_13
_atom_site_aniso_U_12
Co1 0.01439(16) 0.01257(15) 0.00995(14) 0.00036(12) 0.00372(12) 0.00067(12)
Cl1 0.0218(3) 0.0213(3) 0.0137(3) 0.0003(2) 0.0095(2) 0.0019(2)
Cl2 0.0214(3) 0.0179(3) 0.0152(3) 0.0034(2) 0.0011(2) 0.0031(2)
P1 0.0145(3) 0.0127(3) 0.0096(3) -0.0001(2) 0.0042(2) -0.0002(2)
P2 0.0162(3) 0.0145(3) 0.0104(3) -0.0011(2) 0.0032(2) -0.0002(2)
P3 0.0160(3) 0.0125(3) 0.0127(3) 0.0005(2) 0.0047(2) -0.0007(2)
N1 0.0180(10) 0.0150(10) 0.0147(9) 0.0000(8) 0.0033(8) 0.0026(8)
C1 0.0179(12) 0.0159(11) 0.0141(11) 0.0008(9) 0.0060(9) 0.0022(9)
C2 0.0212(13) 0.0155(11) 0.0189(11) 0.0011(9) 0.0104(10) 0.0003(10)
C3 0.0228(13) 0.0236(13) 0.0284(14) -0.0060(11) 0.0063(11) 0.0023(11)
C4 0.0295(15) 0.0273(14) 0.0390(16) -0.0111(12) 0.0126(13) -0.0077(12)
C5 0.0414(17) 0.0144(12) 0.0454(16) -0.0011(12) 0.0306(14) -0.0023(11)
C6 0.0307(15) 0.0172(13) 0.0382(15) 0.0085(11) 0.0209(12) 0.0057(11)
C7 0.0208(13) 0.0216(13) 0.0213(12) 0.0058(10) 0.0096(10) 0.0024(10)
C8 0.0151(12) 0.0257(13) 0.0141(11) -0.0046(10) 0.0046(9) 0.0068(10)
C9 0.0274(14) 0.0362(15) 0.0209(12) 0.0048(12) 0.0083(11) 0.0138(12)
C10 0.0444(19) 0.063(2) 0.0166(13) 0.0027(14) 0.0070(13) 0.0352(17)
C11 0.0320(17) 0.060(2) 0.0325(17) -0.0269(16) -0.0020(14) 0.0191(16)
C12 0.0215(15) 0.0455(18) 0.0486(19) -0.0279(15) 0.0044(13) 0.0008(13)
C13 0.0204(13) 0.0330(15) 0.0288(14) -0.0109(12) 0.0097(11) 0.0017(11)
C14 0.0159(12) 0.0138(11) 0.0135(10) -0.0006(9) 0.0078(9) -0.0004(9)
C15 0.0204(12) 0.0195(12) 0.0141(11) -0.0009(9) 0.0061(10) 0.0003(10)
C16 0.0260(13) 0.0191(12) 0.0176(12) 0.0043(10) 0.0099(10) -0.0008(10)
C17 0.0245(13) 0.0153(12) 0.0250(13) 0.0005(10) 0.0122(11) -0.0035(10)
C18 0.0185(12) 0.0186(12) 0.0160(11) -0.0028(10) 0.0053(10) -0.0014(10)
C19 0.0174(12) 0.0154(11) 0.0120(10) -0.0017(9) 0.0077(9) 0.0008(9)
C20 0.0110(11) 0.0132(11) 0.0149(10) -0.0021(9) 0.0049(9) 0.0008(9)
C21 0.0147(11) 0.0157(11) 0.0148(11) -0.0002(9) 0.0066(9) 0.0021(9)
C22 0.0172(12) 0.0249(13) 0.0113(11) 0.0001(9) 0.0063(9) 0.0016(10)
C23 0.0184(12) 0.0220(13) 0.0175(12) -0.0067(10) 0.0023(10) -0.0021(10)
C24 0.0233(13) 0.0140(11) 0.0191(12) -0.0025(10) 0.0037(10) -0.0043(10)
C25 0.0124(11) 0.0177(11) 0.0141(11) -0.0003(9) 0.0044(9) -0.0002(9)
C26 0.0159(12) 0.0205(12) 0.0266(13) -0.0014(10) 0.0043(10) -0.0028(10)
C27 0.0197(14) 0.0510(18) 0.0410(16) -0.0084(14) 0.0136(12) 0.0029(13)
C28 0.0230(14) 0.0272(14) 0.0363(15) 0.0028(12) -0.0013(12) 0.0006(11)
C29 0.0339(15) 0.0217(13) 0.0152(11) -0.0043(10) 0.0088(11) -0.0025(11)
C30 0.0378(16) 0.0312(15) 0.0245(13) -0.0035(11) 0.0181(12) 0.0010(12)
C31 0.0391(16) 0.0269(14) 0.0123(11) -0.0033(10) 0.0092(11) -0.0046(12)
C32 0.0218(13) 0.0165(12) 0.0154(11) -0.0007(9) 0.0038(10) 0.0038(10)
C33 0.0255(14) 0.0276(14) 0.0420(16) -0.0055(12) 0.0179(13) 0.0011(11)
C34 0.0358(16) 0.0192(13) 0.0293(14) -0.0033(11) 0.0132(12) 0.0038(11)
C35 0.0203(13) 0.0168(12) 0.0216(12) -0.0010(10) 0.0077(10) -0.0047(10)
C36 0.0185(13) 0.0269(14) 0.0309(14) 0.0016(11) 0.0074(11) -0.0049(11)
C37 0.0291(14) 0.0233(13) 0.0235(12) 0.0056(11) 0.0113(11) -0.0021(11)

loop_
_atom_type_symbol
_atom_type_description
_atom_type_scat_dispersion_real
_atom_type_scat_dispersion_imag
_atom_type_scat_source
C C 0.0033 0.0016 'International Tables Vol C Tables 4.2.6.8 and 6.1.1.4'
H H 0.0000 0.0000 'International Tables Vol C Tables 4.2.6.8 and 6.1.1.4'
N N 0.0061 0.0033 'International Tables Vol C Tables 4.2.6.8 and 6.1.1.4'
P P 0.1023 0.0942 'International Tables Vol C Tables 4.2.6.8 and 6.1.1.4'
Cl Cl 0.1484 0.1585 'International Tables Vol C Tables 4.2.6.8 and 6.1.1.4'
Co Co 0.3494 0.9721 'International Tables Vol C Tables 4.2.6.8 and 6.1.1.4'

loop_
_geom_angle_atom_site_label_1
_geom_angle_atom_site_label_2
_geom_angle_atom_site_label_3
_geom_angle
_geom_angle_site_symmetry_1
_geom_angle_site_symmetry_3
_geom_angle_publ_flag
P1 Co1 P3 85.22(2) . . ?
P1 Co1 Cl2 167.30(3) . . ?
P3 Co1 Cl2 91.11(2) . . ?
P1 Co1 P2 85.95(2) . . ?
P3 Co1 P2 158.47(3) . . ?
Cl2 Co1 P2 93.23(2) . . ?
P1 Co1 Cl1 95.64(2) . . ?
P3 Co1 Cl1 97.98(2) . . ?
Cl2 Co1 Cl1 96.91(2) . . ?
P2 Co1 Cl1 102.41(2) . . ?
C14 P1 C20 114.00(10) . . ?
C14 P1 C1 102.56(10) . . ?
C20 P1 C1 102.69(10) . . ?
C14 P1 Co1 112.26(7) . . ?
C20 P1 Co1 111.80(7) . . ?
C1 P1 Co1 112.81(7) . . ?
C19 P2 C29 106.01(10) . . ?
C19 P2 C26 98.21(11) . . ?
C29 P2 C26 101.64(11) . . ?
C19 P2 Co1 107.43(7) . . ?
C29 P2 Co1 121.71(9) . . ?
C26 P2 Co1 118.83(8) . . ?
C25 P3 C35 105.02(10) . . ?
C25 P3 C32 103.53(10) . . ?
C35 P3 C32 105.58(11) . . ?
C25 P3 Co1 109.13(7) . . ?
C35 P3 Co1 122.83(8) . . ?
C32 P3 Co1 109.09(7) . . ?
C2 N1 C8 118.89(18) . . ?
C2 N1 C1 117.74(17) . . ?
C8 N1 C1 118.70(18) . . ?
N1 C1 P1 117.52(16) . . ?
N1 C1 H1A 107.9 . . ?
P1 C1 H1A 107.9 . . ?
N1 C1 H1B 107.9 . . ?
P1 C1 H1B 107.9 . . ?
H1A C1 H1B 107.2 . . ?
C7 C2 C3 118.6(2) . . ?
C7 C2 N1 121.6(2) . . ?
C3 C2 N1 119.8(2) . . ?
C4 C3 C2 120.3(2) . . ?
C4 C3 H3 119.9 . . ?
C2 C3 H3 119.9 . . ?
C3 C4 C5 120.8(2) . . ?
C3 C4 H4 119.6 . . ?
C5 C4 H4 119.6 . . ?
C6 C5 C4 118.6(2) . . ?
C6 C5 H5 120.7 . . ?
C4 C5 H5 120.7 . . ?
C5 C6 C7 121.6(2) . . ?
C5 C6 H6 119.2 . . ?
C7 C6 H6 119.2 . . ?
C6 C7 C2 120.0(2) . . ?
C6 C7 H7 120.0 . . ?
C2 C7 H7 120.0 . . ?
C9 C8 C13 119.2(2) . . ?
C9 C8 N1 118.6(2) . . ?
C13 C8 N1 122.2(2) . . ?
C8 C9 C10 119.3(3) . . ?
C8 C9 H9 120.3 . . ?
C10 C9 H9 120.3 . . ?
C11 C10 C9 120.5(3) . . ?
C11 C10 H10 119.7 . . ?
C9 C10 H10 119.7 . . ?
C12 C11 C10 120.1(3) . . ?
C12 C11 H11 120.0 . . ?
C10 C11 H11 120.0 . . ?
C11 C12 C13 120.4(3) . . ?
C11 C12 H12 119.8 . . ?
C13 C12 H12 119.8 . . ?
C12 C13 C8 120.5(3) . . ?
C12 C13 H13 119.8 . . ?
C8 C13 H13 119.8 . . ?
C15 C14 C19 119.7(2) . . ?
C15 C14 P1 126.21(17) . . ?
C19 C14 P1 113.76(16) . . ?
C16 C15 C14 120.3(2) . . ?
C16 C15 H15 119.9 . . ?
C14 C15 H15 119.9 . . ?
C15 C16 C17 120.0(2) . . ?
C15 C16 H16 120.0 . . ?
C17 C16 H16 120.0 . . ?
C18 C17 C16 120.4(2) . . ?
C18 C17 H17 119.8 . . ?
C16 C17 H17 119.8 . . ?
C17 C18 C19 120.5(2) . . ?
C17 C18 H18 119.7 . . ?
C19 C18 H18 119.7 . . ?
C18 C19 C14 119.1(2) . . ?
C18 C19 P2 123.03(16) . . ?
C14 C19 P2 117.76(16) . . ?
C21 C20 C25 119.59(19) . . ?
C21 C20 P1 126.71(16) . . ?
C25 C20 P1 113.26(16) . . ?
C22 C21 C20 119.8(2) . . ?
C22 C21 H21 120.1 . . ?
C20 C21 H21 120.1 . . ?
C23 C22 C21 120.8(2) . . ?
C23 C22 H22 119.6 . . ?
C21 C22 H22 119.6 . . ?
C24 C23 C22 119.8(2) . . ?
C24 C23 H23 120.1 . . ?
C22 C23 H23 120.1 . . ?
C23 C24 C25 120.3(2) . . ?
C23 C24 H24 119.8 . . ?
C25 C24 H24 119.8 . . ?
C24 C25 C20 119.6(2) . . ?
C24 C25 P3 123.56(17) . . ?
C20 C25 P3 116.76(16) . . ?
C27 C26 C28 110.4(2) . . ?
C27 C26 P2 111.34(16) . . ?
C28 C26 P2 115.21(18) . . ?
C27 C26 H26 106.4 . . ?
C28 C26 H26 106.4 . . ?
P2 C26 H26 106.4 . . ?
C26 C27 H27A 109.5 . . ?
C26 C27 H27B 109.5 . . ?
H27A C27 H27B 109.5 . . ?
C26 C27 H27C 109.5 . . ?
H27A C27 H27C 109.5 . . ?
H27B C27 H27C 109.5 . . ?
C26 C28 H28A 109.5 . . ?
C26 C28 H28B 109.5 . . ?
H28A C28 H28B 109.5 . . ?
C26 C28 H28C 109.5 . . ?
H28A C28 H28C 109.5 . . ?
H28B C28 H28C 109.5 . . ?
C30 C29 C31 109.8(2) . . ?
C30 C29 P2 112.43(16) . . ?
C31 C29 P2 110.79(16) . . ?
C30 C29 H29 107.9 . . ?
C31 C29 H29 107.9 . . ?
P2 C29 H29 107.9 . . ?
C29 C30 H30A 109.5 . . ?
C29 C30 H30B 109.5 . . ?
H30A C30 H30B 109.5 . . ?
C29 C30 H30C 109.5 . . ?
H30A C30 H30C 109.5 . . ?
H30B C30 H30C 109.5 . . ?
C29 C31 H31A 109.5 . . ?
C29 C31 H31B 109.5 . . ?
H31A C31 H31B 109.5 . . ?
C29 C31 H31C 109.5 . . ?
H31A C31 H31C 109.5 . . ?
H31B C31 H31C 109.5 . . ?
C33 C32 C34 110.9(2) . . ?
C33 C32 P3 108.56(16) . . ?
C34 C32 P3 117.88(17) . . ?
C33 C32 H32 106.3 . . ?
C34 C32 H32 106.3 . . ?
P3 C32 H32 106.3 . . ?
C32 C33 H33A 109.5 . . ?
C32 C33 H33B 109.5 . . ?
H33A C33 H33B 109.5 . . ?
C32 C33 H33C 109.5 . . ?
H33A C33 H33C 109.5 . . ?
H33B C33 H33C 109.5 . . ?
C32 C34 H34A 109.5 . . ?
C32 C34 H34B 109.5 . . ?
H34A C34 H34B 109.5 . . ?
C32 C34 H34C 109.5 . . ?
H34A C34 H34C 109.5 . . ?
H34B C34 H34C 109.5 . . ?
C36 C35 C37 111.6(2) . . ?
C36 C35 P3 112.10(16) . . ?
C37 C35 P3 109.63(16) . . ?
C36 C35 H35 107.8 . . ?
C37 C35 H35 107.8 . . ?
P3 C35 H35 107.8 . . ?
C35 C36 H36A 109.5 . . ?
C35 C36 H36B 109.5 . . ?
H36A C36 H36B 109.5 . . ?
C35 C36 H36C 109.5 . . ?
H36A C36 H36C 109.5 . . ?
H36B C36 H36C 109.5 . . ?
C35 C37 H37A 109.5 . . ?
C35 C37 H37B 109.5 . . ?
H37A C37 H37B 109.5 . . ?
C35 C37 H37C 109.5 . . ?
H37A C37 H37C 109.5 . . ?
H37B C37 H37C 109.5 . . ?

loop_
_geom_bond_atom_site_label_1
_geom_bond_atom_site_label_2
_geom_bond_distance
_geom_bond_site_symmetry_2
_geom_bond_publ_flag
Co1 P1 2.1493(6) . ?
Co1 P3 2.2376(6) . ?
Co1 Cl2 2.2621(6) . ?
Co1 P2 2.2656(6) . ?
Co1 Cl1 2.4012(6) . ?
P1 C14 1.816(2) . ?
P1 C20 1.831(2) . ?
P1 C1 1.866(2) . ?
P2 C19 1.834(2) . ?
P2 C29 1.850(2) . ?
P2 C26 1.867(2) . ?
P3 C25 1.822(2) . ?
P3 C35 1.844(2) . ?
P3 C32 1.853(2) . ?
N1 C2 1.420(3) . ?
N1 C8 1.429(3) . ?
N1 C1 1.452(3) . ?
C1 H1A 0.9900 . ?
C1 H1B 0.9900 . ?
C2 C7 1.389(3) . ?
C2 C3 1.396(3) . ?
C3 C4 1.380(3) . ?
C3 H3 0.9500 . ?
C4 C5 1.388(4) . ?
C4 H4 0.9500 . ?
C5 C6 1.368(4) . ?
C5 H5 0.9500 . ?
C6 C7 1.382(3) . ?
C6 H6 0.9500 . ?
C7 H7 0.9500 . ?
C8 C9 1.387(3) . ?
C8 C13 1.388(3) . ?
C9 C10 1.399(4) . ?
C9 H9 0.9500 . ?
C10 C11 1.373(4) . ?
C10 H10 0.9500 . ?
C11 C12 1.361(4) . ?
C11 H11 0.9500 . ?
C12 C13 1.384(3) . ?
C12 H12 0.9500 . ?
C13 H13 0.9500 . ?
C14 C15 1.399(3) . ?
C14 C19 1.407(3) . ?
C15 C16 1.382(3) . ?
C15 H15 0.9500 . ?
C16 C17 1.389(3) . ?
C16 H16 0.9500 . ?
C17 C18 1.382(3) . ?
C17 H17 0.9500 . ?
C18 C19 1.394(3) . ?
C18 H18 0.9500 . ?
C20 C21 1.394(3) . ?
C20 C25 1.399(3) . ?
C21 C22 1.385(3) . ?
C21 H21 0.9500 . ?
C22 C23 1.383(3) . ?
C22 H22 0.9500 . ?
C23 C24 1.382(3) . ?
C23 H23 0.9500 . ?
C24 C25 1.396(3) . ?
C24 H24 0.9500 . ?
C26 C27 1.517(3) . ?
C26 C28 1.533(3) . ?
C26 H26 1.0000 . ?
C27 H27A 0.9800 . ?
C27 H27B 0.9800 . ?
C27 H27C 0.9800 . ?
C28 H28A 0.9800 . ?
C28 H28B 0.9800 . ?
C28 H28C 0.9800 . ?
C29 C30 1.504(3) . ?
C29 C31 1.543(3) . ?
C29 H29 1.0000 . ?
C30 H30A 0.9800 . ?
C30 H30B 0.9800 . ?
C30 H30C 0.9800 . ?
C31 H31A 0.9800 . ?
C31 H31B 0.9800 . ?
C31 H31C 0.9800 . ?
C32 C33 1.527(3) . ?
C32 C34 1.528(3) . ?
C32 H32 1.0000 . ?
C33 H33A 0.9800 . ?
C33 H33B 0.9800 . ?
C33 H33C 0.9800 . ?
C34 H34A 0.9800 . ?
C34 H34B 0.9800 . ?
C34 H34C 0.9800 . ?
C35 C36 1.527(3) . ?
C35 C37 1.532(3) . ?
C35 H35 1.0000 . ?
C36 H36A 0.9800 . ?
C36 H36B 0.9800 . ?
C36 H36C 0.9800 . ?
C37 H37A 0.9800 . ?
C37 H37B 0.9800 . ?
C37 H37C 0.9800 . ?

loop_
_geom_torsion_atom_site_label_1
_geom_torsion_atom_site_label_2
_geom_torsion_atom_site_label_3
_geom_torsion_atom_site_label_4
_geom_torsion
_geom_torsion_site_symmetry_1
_geom_torsion_site_symmetry_2
_geom_torsion_site_symmetry_3
_geom_torsion_site_symmetry_4
_geom_torsion_publ_flag
C2 N1 C1 P1 -118.38(19) . . . . ?
C8 N1 C1 P1 86.1(2) . . . . ?
C14 P1 C1 N1 49.19(18) . . . . ?
C20 P1 C1 N1 -69.32(18) . . . . ?
Co1 P1 C1 N1 170.17(13) . . . . ?
C8 N1 C2 C7 16.9(3) . . . . ?
C1 N1 C2 C7 -138.6(2) . . . . ?
C8 N1 C2 C3 -165.6(2) . . . . ?
C1 N1 C2 C3 38.9(3) . . . . ?
C7 C2 C3 C4 4.0(4) . . . . ?
N1 C2 C3 C4 -173.6(2) . . . . ?
C2 C3 C4 C5 -1.7(4) . . . . ?
C3 C4 C5 C6 -1.2(4) . . . . ?
C4 C5 C6 C7 1.9(4) . . . . ?
C5 C6 C7 C2 0.4(4) . . . . ?
C3 C2 C7 C6 -3.3(4) . . . . ?
N1 C2 C7 C6 174.2(2) . . . . ?
C2 N1 C8 C9 60.1(3) . . . . ?
C1 N1 C8 C9 -144.6(2) . . . . ?
C2 N1 C8 C13 -121.2(2) . . . . ?
C1 N1 C8 C13 34.1(3) . . . . ?
C13 C8 C9 C10 0.8(4) . . . . ?
N1 C8 C9 C10 179.5(2) . . . . ?
C8 C9 C10 C11 -0.4(4) . . . . ?
C9 C10 C11 C12 -0.3(4) . . . . ?
C10 C11 C12 C13 0.5(4) . . . . ?
C11 C12 C13 C8 -0.1(4) . . . . ?
C9 C8 C13 C12 -0.5(4) . . . . ?
N1 C8 C13 C12 -179.2(2) . . . . ?
C20 P1 C14 C15 39.3(2) . . . . ?
C1 P1 C14 C15 -70.9(2) . . . . ?
Co1 P1 C14 C15 167.74(18) . . . . ?
C20 P1 C14 C19 -147.16(16) . . . . ?
C1 P1 C14 C19 102.63(17) . . . . ?
Co1 P1 C14 C19 -18.74(19) . . . . ?
C19 C14 C15 C16 0.7(3) . . . . ?
P1 C14 C15 C16 173.85(18) . . . . ?
C14 C15 C16 C17 -2.4(4) . . . . ?
C15 C16 C17 C18 2.0(4) . . . . ?
C16 C17 C18 C19 0.2(4) . . . . ?
C17 C18 C19 C14 -1.9(3) . . . . ?
C17 C18 C19 P2 173.91(18) . . . . ?
C15 C14 C19 C18 1.5(3) . . . . ?
P1 C14 C19 C18 -172.51(17) . . . . ?
C15 C14 C19 P2 -174.56(17) . . . . ?
P1 C14 C19 P2 11.5(2) . . . . ?
C29 P2 C19 C18 52.5(2) . . . . ?
C26 P2 C19 C18 -52.2(2) . . . . ?
Co1 P2 C19 C18 -175.94(17) . . . . ?
C29 P2 C19 C14 -131.61(19) . . . . ?
C26 P2 C19 C14 123.71(18) . . . . ?
Co1 P2 C19 C14 -0.06(19) . . . . ?
C14 P1 C20 C21 -37.1(2) . . . . ?
C1 P1 C20 C21 73.0(2) . . . . ?
Co1 P1 C20 C21 -165.80(17) . . . . ?
C14 P1 C20 C25 150.65(16) . . . . ?
C1 P1 C20 C25 -99.22(17) . . . . ?
Co1 P1 C20 C25 21.99(18) . . . . ?
C25 C20 C21 C22 1.5(3) . . . . ?
P1 C20 C21 C22 -170.23(17) . . . . ?
C20 C21 C22 C23 1.6(3) . . . . ?
C21 C22 C23 C24 -2.5(4) . . . . ?
C22 C23 C24 C25 0.2(4) . . . . ?
C23 C24 C25 C20 2.9(3) . . . . ?
C23 C24 C25 P3 -173.54(18) . . . . ?
C21 C20 C25 C24 -3.8(3) . . . . ?
P1 C20 C25 C24 169.06(17) . . . . ?
C21 C20 C25 P3 172.93(16) . . . . ?
P1 C20 C25 P3 -14.2(2) . . . . ?
C35 P3 C25 C24 -48.7(2) . . . . ?
C32 P3 C25 C24 61.8(2) . . . . ?
Co1 P3 C25 C24 177.91(18) . . . . ?
C35 P3 C25 C20 134.77(18) . . . . ?
C32 P3 C25 C20 -114.71(18) . . . . ?
Co1 P3 C25 C20 1.36(19) . . . . ?
C19 P2 C26 C27 -66.64(19) . . . . ?
C29 P2 C26 C27 -174.95(18) . . . . ?
Co1 P2 C26 C27 48.5(2) . . . . ?
C19 P2 C26 C28 166.69(18) . . . . ?
C29 P2 C26 C28 58.4(2) . . . . ?
Co1 P2 C26 C28 -78.17(18) . . . . ?
C19 P2 C29 C30 42.6(2) . . . . ?
C26 P2 C29 C30 144.80(19) . . . . ?
Co1 P2 C29 C30 -80.29(19) . . . . ?
C19 P2 C29 C31 165.96(17) . . . . ?
C26 P2 C29 C31 -91.87(19) . . . . ?
Co1 P2 C29 C31 43.0(2) . . . . ?
C25 P3 C32 C33 59.24(18) . . . . ?
C35 P3 C32 C33 169.34(16) . . . . ?
Co1 P3 C32 C33 -56.86(17) . . . . ?
C25 P3 C32 C34 -67.9(2) . . . . ?
C35 P3 C32 C34 42.2(2) . . . . ?
Co1 P3 C32 C34 176.02(16) . . . . ?
C25 P3 C35 C36 -54.33(18) . . . . ?
C32 P3 C35 C36 -163.37(16) . . . . ?
Co1 P3 C35 C36 70.90(18) . . . . ?
C25 P3 C35 C37 -178.90(16) . . . . ?
C32 P3 C35 C37 72.06(18) . . . . ?
Co1 P3 C35 C37 -53.67(18) . . . . ?
